data_1553046
loop_
_publ_author_name
'Cai, Rong'
'Yan, Wuming'
'Bologna, Matthew G.'
'de Silva, Kaushalya'
'Ma, Zhao'
'Finklea, Harry O.'
'Petersen, Jeffrey L.'
'Li, Minyong'
'Shi, Xiaodong'

_publ_section_title
;
 Synthesis and characterization of N-2-aryl-1,2,3-triazole based iridium
 complexes as photocatalysts with tunable photoredox potential
;
_journal_issue 2
_journal_name_full 'Organic Chemistry Frontiers'
_journal_page_first 141
_journal_paper_doi 10.1039/C4QO00281D
_journal_volume 2
_journal_year 2015
_chemical_formula_sum 'C44 H33 F10 Ir N11 P'
_chemical_formula_weight 1128.98
_space_group_IT_number 2
_space_group_name_Hall '-P 1'
_space_group_name_H-M_alt 'P -1'
_symmetry_cell_setting triclinic
_symmetry_space_group_name_H-M 'P -1'
_atom_sites_solution_hydrogens geom
_atom_sites_solution_primary direct
_atom_sites_solution_secondary difmap
_audit_creation_method SHELXL-97
_audit_update_record
;
2014-06-28 deposited with the CCDC.
2014-12-30 downloaded from the CCDC.
;
_cell_angle_alpha 101.946(1)
_cell_angle_beta 101.154(1)
_cell_angle_gamma 103.248(1)
_cell_formula_units_Z 2
_cell_length_a 9.5524(9)
_cell_length_b 13.2533(12)
_cell_length_c 18.9296(18)
_cell_measurement_reflns_used 5117
_cell_measurement_temperature 293(2)
_cell_measurement_theta_max 27.35
_cell_measurement_theta_min 2.26
_cell_volume 2208.0(4)
_computing_structure_refinement 'SHELXL-97 (Sheldrick, 2008)'
_computing_structure_solution 'SHELXS-97 (Sheldrick, 2008)'
_diffrn_ambient_temperature 293(2)
_diffrn_measured_fraction_theta_full 0.965
_diffrn_measured_fraction_theta_max 0.965
_diffrn_measurement_device_type 'Siemens P4 X-ray diffractometer'
_diffrn_radiation_monochromator graphite
_diffrn_radiation_source 'fine-focus sealed tube'
_diffrn_radiation_type MoK\a
_diffrn_radiation_wavelength 0.71073
_diffrn_reflns_av_R_equivalents 0.0290
_diffrn_reflns_av_sigmaI/netI 0.0519
_diffrn_reflns_limit_h_max 11
_diffrn_reflns_limit_h_min -12
_diffrn_reflns_limit_k_max 14
_diffrn_reflns_limit_k_min -17
_diffrn_reflns_limit_l_max 23
_diffrn_reflns_limit_l_min -24
_diffrn_reflns_number 15947
_diffrn_reflns_theta_full 27.62
_diffrn_reflns_theta_max 27.62
_diffrn_reflns_theta_min 2.22
_exptl_absorpt_coefficient_mu 3.149
_exptl_absorpt_correction_T_max 0.5442
_exptl_absorpt_correction_T_min 0.3808
_exptl_absorpt_correction_type multi-scans
_exptl_absorpt_process_details SADABS
_exptl_crystal_colour yellow
_exptl_crystal_density_diffrn 1.698
_exptl_crystal_density_method 'not measured'
_exptl_crystal_description block
_exptl_crystal_F_000 1112
_exptl_crystal_recrystallization_method 'Re-crystallisation from solvent: acetonitrile'
_exptl_crystal_size_max 0.38
_exptl_crystal_size_mid 0.30
_exptl_crystal_size_min 0.22
_platon_squeeze_details
;
;
_refine_diff_density_max 1.395
_refine_diff_density_min -0.569
_refine_diff_density_rms 0.088
_refine_ls_extinction_method none
_refine_ls_goodness_of_fit_ref 0.880
_refine_ls_hydrogen_treatment riding
_refine_ls_matrix_type full
_refine_ls_number_parameters 551
_refine_ls_number_reflns 9924
_refine_ls_number_restraints 0
_refine_ls_restrained_S_all 0.880
_refine_ls_R_factor_all 0.0357
_refine_ls_R_factor_gt 0.0296
_refine_ls_shift/su_max 0.001
_refine_ls_shift/su_mean 0.000
_refine_ls_structure_factor_coef Fsqd
_refine_ls_weighting_details 'calc w=1/[\s^2^(Fo^2^)+(0.0499P)^2^+0.0000P] where P=(Fo^2^+2Fc^2^)/3'
_refine_ls_weighting_scheme calc
_refine_ls_wR_factor_gt 0.0740
_refine_ls_wR_factor_ref 0.0763
_reflns_number_gt 8655
_reflns_number_total 9924
_reflns_threshold_expression >2sigma(I)
_cod_data_source_file c4qo00281d2.cif
_cod_data_source_block xs48plt
_cod_database_code 1553046

loop_
_symmetry_equiv_pos_as_xyz
'x, y, z'
'-x, -y, -z'

loop_
_atom_site_label
_atom_site_type_symbol
_atom_site_fract_x
_atom_site_fract_y
_atom_site_fract_z
_atom_site_U_iso_or_equiv
_atom_site_adp_type
_atom_site_occupancy
_atom_site_symmetry_multiplicity
_atom_site_calc_flag
_atom_site_refinement_flags
Ir1 Ir 0.154521(12) 0.299829(8) 0.195073(6) 0.03746(5) Uani 1 1 d .
P1 P 0.16721(15) 0.70756(11) 0.43767(7) 0.0738(3) Uani 1 1 d .
F1 F 0.1984(4) 0.6135(3) 0.47208(18) 0.1029(10) Uani 1 1 d .
F2 F 0.1369(5) 0.8023(3) 0.4030(2) 0.1233(13) Uani 1 1 d .
F3 F 0.3277(4) 0.7320(4) 0.4231(3) 0.1395(15) Uani 1 1 d .
F4 F 0.1016(4) 0.6273(2) 0.35671(15) 0.1005(9) Uani 1 1 d .
F5 F 0.0074(4) 0.6812(4) 0.4521(2) 0.1249(13) Uani 1 1 d .
F6 F 0.2360(5) 0.7883(3) 0.51805(19) 0.1359(14) Uani 1 1 d .
F7 F 0.4905(3) 0.0802(2) 0.0579(2) 0.1061(11) Uani 1 1 d .
F8 F 0.5397(5) 1.0661(2) 0.2486(3) 0.1345(16) Uani 1 1 d .
F9 F -0.1704(3) -0.46530(18) 0.1501(2) 0.0999(10) Uani 1 1 d .
F10 F -0.1299(3) 0.39207(18) -0.05397(14) 0.0804(8) Uani 1 1 d .
N1 N 0.2649(3) 0.45313(19) 0.19922(15) 0.0400(5) Uani 1 1 d .
N2 N 0.3684(3) 0.45866(19) 0.16032(16) 0.0435(6) Uani 1 1 d .
N3 N 0.4343(3) 0.5578(2) 0.15958(18) 0.0499(7) Uani 1 1 d .
N4 N 0.0474(3) 0.14114(19) 0.17220(15) 0.0418(6) Uani 1 1 d .
N5 N -0.0447(3) 0.10013(19) 0.10379(16) 0.0433(6) Uani 1 1 d .
N6 N -0.1051(3) -0.0047(2) 0.08663(17) 0.0465(6) Uani 1 1 d .
N7 N 0.2730(3) 0.3112(2) 0.30567(16) 0.0446(6) Uani 1 1 d .
N8 N 0.0103(3) 0.3438(2) 0.26084(16) 0.0428(6) Uani 1 1 d .
N9 N 0.5785(9) 0.5462(6) 0.3430(5) 0.153(3) Uani 1 1 d .
C1 C 0.3106(3) 0.2712(2) 0.14110(18) 0.0416(7) Uani 1 1 d .
C2 C 0.3994(4) 0.3620(2) 0.12855(19) 0.0452(7) Uani 1 1 d .
C3 C 0.5101(4) 0.3621(3) 0.0920(2) 0.0617(9) Uani 1 1 d .
H3 H 0.5632 0.4254 0.0844 0.074 Uiso 1 1 calc R
C4 C 0.5414(5) 0.2646(3) 0.0662(3) 0.0697(11) Uani 1 1 d .
H4 H 0.6143 0.2607 0.0404 0.084 Uiso 1 1 calc R
C5 C 0.4591(5) 0.1746(3) 0.0809(3) 0.0680(11) Uani 1 1 d .
C6 C 0.3457(4) 0.1751(3) 0.1159(2) 0.0551(9) Uani 1 1 d .
H6 H 0.2920 0.1115 0.1228 0.066 Uiso 1 1 calc R
C7 C 0.2634(4) 0.5547(2) 0.22513(19) 0.0447(7) Uani 1 1 d .
H7 H 0.2026 0.5774 0.2542 0.054 Uiso 1 1 calc R
C8 C 0.3702(4) 0.6206(3) 0.2005(2) 0.0460(7) Uani 1 1 d .
C9 C 0.4154(4) 0.7385(3) 0.2138(2) 0.0534(9) Uani 1 1 d .
C10 C 0.3547(5) 0.8022(3) 0.2587(3) 0.0681(11) Uani 1 1 d .
H10 H 0.2840 0.7703 0.2810 0.082 Uiso 1 1 calc R
C11 C 0.3969(6) 0.9131(4) 0.2714(3) 0.0877(15) Uani 1 1 d .
H11 H 0.3571 0.9562 0.3025 0.105 Uiso 1 1 calc R
C12 C 0.4989(6) 0.9571(3) 0.2365(4) 0.0890(17) Uani 1 1 d .
C13 C 0.5621(5) 0.8973(3) 0.1917(4) 0.0867(16) Uani 1 1 d .
H13 H 0.6322 0.9298 0.1694 0.104 Uiso 1 1 calc R
C14 C 0.5194(5) 0.7863(3) 0.1802(3) 0.0709(12) Uani 1 1 d .
H14 H 0.5611 0.7439 0.1497 0.085 Uiso 1 1 calc R
C15 C 0.0177(3) 0.2783(2) 0.09346(18) 0.0387(6) Uani 1 1 d .
C16 C -0.0695(4) 0.1719(2) 0.05933(19) 0.0418(7) Uani 1 1 d .
C17 C -0.1690(4) 0.1371(3) -0.0094(2) 0.0487(8) Uani 1 1 d .
H17 H -0.2219 0.0650 -0.0290 0.058 Uiso 1 1 calc R
C18 C -0.1888(4) 0.2126(3) -0.0491(2) 0.0525(8) Uani 1 1 d .
H18 H -0.2541 0.1926 -0.0961 0.063 Uiso 1 1 calc R
C19 C -0.1079(4) 0.3178(3) -0.0158(2) 0.0513(8) Uani 1 1 d .
C20 C -0.0069(4) 0.3528(2) 0.0529(2) 0.0469(7) Uani 1 1 d .
H20 H 0.0444 0.4252 0.0723 0.056 Uiso 1 1 calc R
C21 C 0.0477(4) 0.0567(2) 0.2010(2) 0.0487(8) Uani 1 1 d .
H21 H 0.1012 0.0585 0.2481 0.058 Uiso 1 1 calc R
C22 C -0.0478(4) -0.0346(2) 0.1469(2) 0.0454(7) Uani 1 1 d .
C23 C -0.0854(4) -0.1484(3) 0.1483(2) 0.0499(8) Uani 1 1 d .
C24 C -0.1678(4) -0.2284(3) 0.0846(2) 0.0550(8) Uani 1 1 d .
H24 H -0.2037 -0.2103 0.0411 0.066 Uiso 1 1 calc R
C25 C -0.1969(5) -0.3356(3) 0.0856(3) 0.0634(10) Uani 1 1 d .
H25 H -0.2516 -0.3896 0.0429 0.076 Uiso 1 1 calc R
C26 C -0.1445(5) -0.3602(3) 0.1497(3) 0.0653(11) Uani 1 1 d .
C27 C -0.0660(6) -0.2844(3) 0.2144(3) 0.0822(15) Uani 1 1 d .
H27 H -0.0330 -0.3041 0.2577 0.099 Uiso 1 1 calc R
C28 C -0.0367(5) -0.1762(3) 0.2138(3) 0.0717(12) Uani 1 1 d .
H28 H 0.0156 -0.1227 0.2572 0.086 Uiso 1 1 calc R
C29 C -0.1241(4) 0.3562(3) 0.2343(2) 0.0526(8) Uani 1 1 d .
H29 H -0.1592 0.3444 0.1831 0.063 Uiso 1 1 calc R
C30 C -0.2121(5) 0.3861(4) 0.2803(3) 0.0677(11) Uani 1 1 d .
H30 H -0.3047 0.3939 0.2604 0.081 Uiso 1 1 calc R
C31 C -0.1609(5) 0.4036(4) 0.3547(3) 0.0742(12) Uani 1 1 d .
H31 H -0.2178 0.4250 0.3865 0.089 Uiso 1 1 calc R
C32 C -0.0243(5) 0.3900(3) 0.3837(2) 0.0647(10) Uani 1 1 d .
H32 H 0.0100 0.4000 0.4348 0.078 Uiso 1 1 calc R
C33 C 0.0606(4) 0.3612(3) 0.33569(19) 0.0477(7) Uani 1 1 d .
C34 C 0.2090(4) 0.3450(3) 0.3602(2) 0.0513(8) Uani 1 1 d .
C35 C 0.2811(5) 0.3623(4) 0.4350(2) 0.0748(12) Uani 1 1 d .
H35 H 0.2392 0.3893 0.4726 0.090 Uiso 1 1 calc R
C36 C 0.4153(6) 0.3389(4) 0.4528(3) 0.0830(14) Uani 1 1 d .
H36 H 0.4648 0.3499 0.5024 0.100 Uiso 1 1 calc R
C37 C 0.4747(5) 0.2988(4) 0.3958(3) 0.0772(13) Uani 1 1 d .
H37 H 0.5624 0.2792 0.4064 0.093 Uiso 1 1 calc R
C38 C 0.4031(4) 0.2881(3) 0.3234(2) 0.0577(9) Uani 1 1 d .
H38 H 0.4458 0.2641 0.2854 0.069 Uiso 1 1 calc R
C39 C 0.6363(9) 0.6287(8) 0.3543(4) 0.111(2) Uani 1 1 d .
C40 C 0.7097(10) 0.7460(8) 0.3733(6) 0.181(4) Uani 1 1 d .
H40A H 0.6393 0.7849 0.3832 0.271 Uiso 1 1 calc R
H40B H 0.7460 0.7633 0.3321 0.271 Uiso 1 1 calc R
H40C H 0.7913 0.7655 0.4167 0.271 Uiso 1 1 calc R

loop_
_atom_site_aniso_label
_atom_site_aniso_U_11
_atom_site_aniso_U_22
_atom_site_aniso_U_33
_atom_site_aniso_U_23
_atom_site_aniso_U_13
_atom_site_aniso_U_12
Ir1 0.03898(7) 0.03708(7) 0.03706(8) 0.01297(5) 0.00870(5) 0.01000(5)
P1 0.0781(8) 0.0911(8) 0.0533(6) 0.0274(6) 0.0074(6) 0.0264(6)
F1 0.113(2) 0.112(2) 0.085(2) 0.0496(19) 0.0010(18) 0.0320(19)
F2 0.167(3) 0.102(2) 0.102(2) 0.041(2) 0.003(2) 0.053(2)
F3 0.091(2) 0.200(4) 0.158(4) 0.098(3) 0.047(3) 0.041(3)
F4 0.135(3) 0.112(2) 0.0561(16) 0.0276(15) 0.0166(17) 0.040(2)
F5 0.094(2) 0.204(4) 0.100(2) 0.062(3) 0.036(2) 0.057(2)
F6 0.180(4) 0.120(3) 0.070(2) -0.0006(19) -0.017(2) 0.033(3)
F7 0.101(2) 0.0647(14) 0.153(3) -0.0090(16) 0.065(2) 0.0300(14)
F8 0.140(3) 0.0464(13) 0.212(5) 0.035(2) 0.041(3) 0.0176(17)
F9 0.102(2) 0.0469(12) 0.142(3) 0.0447(15) 0.005(2) 0.0080(13)
F10 0.0961(18) 0.0656(13) 0.0716(16) 0.0413(12) -0.0108(14) 0.0132(12)
N1 0.0396(13) 0.0413(12) 0.0381(14) 0.0126(11) 0.0087(11) 0.0082(10)
N2 0.0396(14) 0.0427(12) 0.0474(15) 0.0141(12) 0.0126(12) 0.0068(11)
N3 0.0463(15) 0.0434(13) 0.0586(18) 0.0183(13) 0.0130(14) 0.0057(12)
N4 0.0429(14) 0.0399(12) 0.0428(15) 0.0163(11) 0.0074(12) 0.0098(11)
N5 0.0459(15) 0.0368(12) 0.0451(15) 0.0150(11) 0.0068(12) 0.0078(11)
N6 0.0473(15) 0.0377(12) 0.0521(17) 0.0158(12) 0.0077(13) 0.0075(11)
N7 0.0436(14) 0.0466(13) 0.0436(15) 0.0146(12) 0.0067(12) 0.0139(12)
N8 0.0431(14) 0.0448(13) 0.0439(15) 0.0187(12) 0.0114(12) 0.0121(11)
N9 0.154(7) 0.149(6) 0.149(6) 0.031(6) -0.008(5) 0.074(6)
C1 0.0393(16) 0.0410(14) 0.0404(17) 0.0043(13) 0.0091(13) 0.0096(12)
C2 0.0414(17) 0.0488(16) 0.0442(18) 0.0104(14) 0.0114(14) 0.0115(13)
C3 0.049(2) 0.066(2) 0.065(2) 0.0120(19) 0.0206(19) 0.0053(17)
C4 0.059(2) 0.074(2) 0.076(3) 0.002(2) 0.036(2) 0.017(2)
C5 0.066(3) 0.057(2) 0.074(3) -0.005(2) 0.022(2) 0.0200(19)
C6 0.054(2) 0.0471(16) 0.060(2) 0.0054(16) 0.0166(18) 0.0130(15)
C7 0.0456(17) 0.0423(14) 0.0481(19) 0.0156(14) 0.0104(15) 0.0139(13)
C8 0.0449(17) 0.0445(15) 0.0464(19) 0.0157(14) 0.0039(15) 0.0112(14)
C9 0.0455(19) 0.0446(16) 0.063(2) 0.0189(16) -0.0004(17) 0.0060(14)
C10 0.079(3) 0.0525(19) 0.077(3) 0.020(2) 0.026(2) 0.0211(19)
C11 0.105(4) 0.056(2) 0.103(4) 0.015(2) 0.026(3) 0.030(3)
C12 0.089(3) 0.0419(19) 0.127(5) 0.024(3) 0.012(3) 0.012(2)
C13 0.061(3) 0.059(2) 0.146(5) 0.047(3) 0.032(3) 0.007(2)
C14 0.053(2) 0.0535(19) 0.111(4) 0.029(2) 0.025(2) 0.0140(17)
C15 0.0375(15) 0.0400(13) 0.0394(16) 0.0129(13) 0.0110(13) 0.0089(12)
C16 0.0439(17) 0.0414(14) 0.0450(18) 0.0185(14) 0.0127(14) 0.0142(13)
C17 0.0472(18) 0.0460(16) 0.049(2) 0.0126(15) 0.0062(15) 0.0109(14)
C18 0.056(2) 0.0590(18) 0.0395(18) 0.0183(16) 0.0040(16) 0.0128(16)
C19 0.058(2) 0.0532(17) 0.0460(19) 0.0269(16) 0.0093(16) 0.0133(16)
C20 0.0513(19) 0.0429(15) 0.0490(19) 0.0201(14) 0.0119(15) 0.0115(14)
C21 0.054(2) 0.0434(15) 0.0488(19) 0.0202(15) 0.0084(16) 0.0107(14)
C22 0.0431(17) 0.0440(15) 0.053(2) 0.0206(15) 0.0134(15) 0.0115(13)
C23 0.0465(18) 0.0445(16) 0.062(2) 0.0214(16) 0.0140(16) 0.0117(14)
C24 0.060(2) 0.0481(17) 0.059(2) 0.0220(17) 0.0151(18) 0.0111(16)
C25 0.069(2) 0.0420(16) 0.076(3) 0.0155(18) 0.022(2) 0.0053(16)
C26 0.057(2) 0.0458(17) 0.099(3) 0.037(2) 0.014(2) 0.0135(16)
C27 0.084(3) 0.057(2) 0.096(4) 0.043(2) -0.010(3) 0.007(2)
C28 0.077(3) 0.0531(19) 0.075(3) 0.029(2) -0.005(2) 0.0092(19)
C29 0.0466(19) 0.0644(19) 0.052(2) 0.0213(17) 0.0143(16) 0.0192(16)
C30 0.054(2) 0.086(3) 0.073(3) 0.027(2) 0.022(2) 0.030(2)
C31 0.073(3) 0.100(3) 0.068(3) 0.029(3) 0.035(2) 0.041(3)
C32 0.071(3) 0.084(3) 0.047(2) 0.022(2) 0.0244(19) 0.025(2)
C33 0.0524(19) 0.0477(16) 0.0439(18) 0.0148(14) 0.0123(15) 0.0131(15)
C34 0.058(2) 0.0548(18) 0.0405(18) 0.0151(15) 0.0070(16) 0.0164(16)
C35 0.082(3) 0.100(3) 0.044(2) 0.021(2) 0.008(2) 0.034(3)
C36 0.081(3) 0.118(4) 0.049(2) 0.027(3) -0.002(2) 0.036(3)
C37 0.062(3) 0.099(3) 0.072(3) 0.030(3) 0.001(2) 0.031(2)
C38 0.050(2) 0.070(2) 0.055(2) 0.0244(19) 0.0075(17) 0.0198(18)
C39 0.107(5) 0.148(6) 0.082(4) 0.030(5) 0.011(4) 0.058(5)
C40 0.139(8) 0.200(10) 0.186(10) 0.090(8) -0.014(7) 0.026(7)

loop_
_atom_type_symbol
_atom_type_description
_atom_type_scat_dispersion_real
_atom_type_scat_dispersion_imag
_atom_type_scat_source
C C 0.0033 0.0016 'International Tables Vol C Tables 4.2.6.8 and 6.1.1.4'
H H 0.0000 0.0000 'International Tables Vol C Tables 4.2.6.8 and 6.1.1.4'
N N 0.0061 0.0033 'International Tables Vol C Tables 4.2.6.8 and 6.1.1.4'
F F 0.0171 0.0103 'International Tables Vol C Tables 4.2.6.8 and 6.1.1.4'
P P 0.1023 0.0942 'International Tables Vol C Tables 4.2.6.8 and 6.1.1.4'
Ir Ir -1.4442 7.9887 'International Tables Vol C Tables 4.2.6.8 and 6.1.1.4'

loop_
_geom_angle_atom_site_label_1
_geom_angle_atom_site_label_2
_geom_angle_atom_site_label_3
_geom_angle
C1 Ir1 C15 87.30(13)
C1 Ir1 N4 92.97(11)
C15 Ir1 N4 79.94(11)
C1 Ir1 N1 79.68(11)
C15 Ir1 N1 92.84(11)
N4 Ir1 N1 169.99(10)
C1 Ir1 N8 173.55(10)
C15 Ir1 N8 97.56(11)
N4 Ir1 N8 92.07(10)
N1 Ir1 N8 95.77(10)
C1 Ir1 N7 98.59(12)
C15 Ir1 N7 172.38(10)
N4 Ir1 N7 94.86(10)
N1 Ir1 N7 92.98(10)
N8 Ir1 N7 76.95(10)
F5 P1 F1 89.1(2)
F5 P1 F3 179.0(3)
F1 P1 F3 90.1(2)
F5 P1 F6 91.6(2)
F1 P1 F6 89.0(2)
F3 P1 F6 88.8(3)
F5 P1 F4 89.6(2)
F1 P1 F4 91.13(18)
F3 P1 F4 90.0(2)
F6 P1 F4 178.8(3)
F5 P1 F2 91.3(2)
F1 P1 F2 179.7(2)
F3 P1 F2 89.6(2)
F6 P1 F2 91.0(2)
F4 P1 F2 88.90(18)
C7 N1 N2 105.5(2)
C7 N1 Ir1 140.6(2)
N2 N1 Ir1 113.68(18)
N3 N2 N1 113.7(2)
N3 N2 C2 128.1(3)
N1 N2 C2 118.2(2)
N2 N3 C8 104.9(3)
N5 N4 C21 105.2(2)
N5 N4 Ir1 114.08(18)
C21 N4 Ir1 140.3(2)
N6 N5 N4 114.1(2)
N6 N5 C16 127.7(3)
N4 N5 C16 118.2(2)
N5 N6 C22 104.7(3)
C38 N7 C34 119.6(3)
C38 N7 Ir1 125.0(3)
C34 N7 Ir1 115.4(2)
C29 N8 C33 118.3(3)
C29 N8 Ir1 125.4(2)
C33 N8 Ir1 116.3(2)
C2 C1 C6 115.0(3)
C2 C1 Ir1 114.8(2)
C6 C1 Ir1 130.2(3)
C3 C2 C1 125.3(3)
C3 C2 N2 121.5(3)
C1 C2 N2 113.2(3)
C2 C3 C4 118.6(4)
C5 C4 C3 117.1(3)
F7 C5 C6 118.5(4)
F7 C5 C4 117.8(4)
C6 C5 C4 123.7(3)
C5 C6 C1 120.3(3)
N1 C7 C8 107.5(3)
N3 C8 C7 108.5(3)
N3 C8 C9 121.6(3)
C7 C8 C9 130.0(3)
C10 C9 C14 119.1(3)
C10 C9 C8 121.0(4)
C14 C9 C8 119.9(4)
C9 C10 C11 121.1(4)
C12 C11 C10 117.9(5)
C13 C12 F8 119.2(5)
C13 C12 C11 123.0(4)
F8 C12 C11 117.9(5)
C12 C13 C14 118.3(4)
C9 C14 C13 120.5(4)
C20 C15 C16 115.0(3)
C20 C15 Ir1 130.5(2)
C16 C15 Ir1 114.5(2)
C17 C16 C15 125.4(3)
C17 C16 N5 121.6(3)
C15 C16 N5 112.9(3)
C16 C17 C18 118.3(3)
C19 C18 C17 117.3(3)
F10 C19 C18 117.3(3)
F10 C19 C20 118.2(3)
C18 C19 C20 124.5(3)
C19 C20 C15 119.4(3)
N4 C21 C22 107.2(3)
N6 C22 C21 108.8(3)
N6 C22 C23 121.1(3)
C21 C22 C23 130.0(3)
C24 C23 C28 119.5(3)
C24 C23 C22 120.5(3)
C28 C23 C22 120.0(3)
C23 C24 C25 120.2(4)
C26 C25 C24 118.9(4)
C25 C26 F9 118.9(4)
C25 C26 C27 123.2(3)
F9 C26 C27 117.9(4)
C26 C27 C28 118.1(4)
C23 C28 C27 120.1(4)
N8 C29 C30 122.6(4)
C31 C30 C29 118.7(4)
C30 C31 C32 120.3(4)
C31 C32 C33 119.0(4)
N8 C33 C32 121.1(3)
N8 C33 C34 114.9(3)
C32 C33 C34 124.0(3)
N7 C34 C35 120.5(4)
N7 C34 C33 116.3(3)
C35 C34 C33 123.2(4)
C36 C35 C34 119.4(4)
C37 C36 C35 119.0(4)
C38 C37 C36 119.3(4)
N7 C38 C37 122.1(4)
N9 C39 C40 176.0(11)

loop_
_geom_bond_atom_site_label_1
_geom_bond_atom_site_label_2
_geom_bond_distance
Ir1 C1 2.024(3)
Ir1 C15 2.030(3)
Ir1 N4 2.031(2)
Ir1 N1 2.041(2)
Ir1 N8 2.126(3)
Ir1 N7 2.136(3)
P1 F5 1.576(4)
P1 F1 1.581(3)
P1 F3 1.582(4)
P1 F6 1.584(3)
P1 F4 1.588(3)
P1 F2 1.589(3)
F7 C5 1.358(4)
F8 C12 1.364(5)
F9 C26 1.360(4)
F10 C19 1.366(4)
N1 C7 1.338(4)
N1 N2 1.341(4)
N2 N3 1.324(3)
N2 C2 1.419(4)
N3 C8 1.348(4)
N4 N5 1.340(4)
N4 C21 1.342(4)
N5 N6 1.320(4)
N5 C16 1.424(4)
N6 C22 1.342(4)
N7 C38 1.344(4)
N7 C34 1.348(5)
N8 C29 1.345(4)
N8 C33 1.357(4)
N9 C39 1.062(10)
C1 C2 1.397(4)
C1 C6 1.403(4)
C2 C3 1.371(5)
C3 C4 1.404(5)
C4 C5 1.381(6)
C5 C6 1.375(5)
C7 C8 1.403(5)
C8 C9 1.476(4)
C9 C10 1.375(6)
C9 C14 1.384(6)
C10 C11 1.388(6)
C11 C12 1.369(8)
C12 C13 1.360(8)
C13 C14 1.392(5)
C15 C20 1.403(4)
C15 C16 1.406(4)
C16 C17 1.371(5)
C17 C18 1.395(5)
C18 C19 1.375(5)
C19 C20 1.378(5)
C21 C22 1.402(5)
C22 C23 1.476(4)
C23 C24 1.385(5)
C23 C28 1.390(5)
C24 C25 1.388(5)
C25 C26 1.353(6)
C26 C27 1.365(7)
C27 C28 1.400(5)
C29 C30 1.384(5)
C30 C31 1.349(6)
C31 C32 1.382(6)
C32 C33 1.384(5)
C33 C34 1.482(5)
C34 C35 1.396(5)
C35 C36 1.382(6)
C36 C37 1.380(7)
C37 C38 1.370(6)
C39 C40 1.486(11)

loop_
_platon_squeeze_void_nr
_platon_squeeze_void_average_x
_platon_squeeze_void_average_y
_platon_squeeze_void_average_z
_platon_squeeze_void_volume
_platon_squeeze_void_count_electrons
_platon_squeeze_void_content
1 0.022 0.000 0.500 277 87 ' '
